data_4306358
loop_
_publ_author_name
'Xian-Ming Zhang'
'Xu-Hui Zhang'
'Hai-Shun Wu'
'Ming-Liang Tong'
'Seik Weng Ng'

_publ_contact_author
;
      'Zhang, Xian-Ming'
      School of Chemistry & Material Science
      Shanxi Normal University
      Linfen 041004
      Shanxi Province
      P. R. China
;
_publ_contact_author_email zhangxm@dns.sxnu.edu.cn
_publ_contact_author_fax 86-357-2051402
_publ_contact_author_phone 86-357-2051402
_publ_section_title
;
Hybrid Cobalt Hydroxyoxalate Material Containing 3D Co-O-Co
Connectivity and Showing Ferrimagnetic Ordering
;
_journal_name_full 'Inorganic Chemistry'
_journal_page_first 7462
_journal_page_last 7464
_journal_paper_doi 10.1021/ic8012014
_journal_volume 47
_journal_year 2008
_chemical_formula_sum 'C6 H21 Co14 K O34'
_chemical_formula_weight 1501.35
_chemical_name_systematic
; 
 ? 
;
_space_group_IT_number 150
_symmetry_cell_setting trigonal
_symmetry_space_group_name_Hall 'P 3 2"'
_symmetry_space_group_name_H-M 'P 3 2 1'
_atom_sites_solution_hydrogens geom
_atom_sites_solution_primary direct
_atom_sites_solution_secondary difmap
_audit_creation_method SHELXL-97
_cell_angle_alpha 90.00
_cell_angle_beta 90.00
_cell_angle_gamma 120.00
_cell_formula_units_Z 4
_cell_length_a 13.7651(2)
_cell_length_b 13.7651(2)
_cell_length_c 19.7522(3)
_cell_measurement_temperature 100(2)
_cell_volume 3241.19(8)
_computing_cell_refinement 'SMART (Bruker, 2001)'
_computing_data_collection 'SMART (Bruker, 2001)'
_computing_data_reduction 'SAINT (Bruker, 2001)'
_computing_molecular_graphics 'ORTEP-II (Johnson, 1976)'
_computing_publication_material 'SHELXL-97 (Sheldrick, 1997)'
_computing_structure_refinement 'SHELXL-97 (Sheldrick, 1997)'
_computing_structure_solution 'SHELXS-97 (Sheldrick, 1990)'
_diffrn_ambient_temperature 100(2)
_diffrn_measured_fraction_theta_full 0.999
_diffrn_measured_fraction_theta_max 0.999
_diffrn_measurement_device_type 'Bruker Apex CCD Diffractometer'
_diffrn_measurement_method '\f and \w scan'
_diffrn_radiation_monochromator graphite
_diffrn_radiation_source 'fine-focus sealed tube'
_diffrn_radiation_type MoK\a
_diffrn_radiation_wavelength 0.71073
_diffrn_reflns_av_R_equivalents 0.0457
_diffrn_reflns_av_sigmaI/netI 0.0240
_diffrn_reflns_limit_h_max 17
_diffrn_reflns_limit_h_min -17
_diffrn_reflns_limit_k_max 13
_diffrn_reflns_limit_k_min -17
_diffrn_reflns_limit_l_max 25
_diffrn_reflns_limit_l_min -25
_diffrn_reflns_number 41893
_diffrn_reflns_theta_full 27.48
_diffrn_reflns_theta_max 27.48
_diffrn_reflns_theta_min 1.03
_exptl_absorpt_coefficient_mu 7.204
_exptl_absorpt_correction_T_max 0.8693
_exptl_absorpt_correction_T_min 0.5964
_exptl_absorpt_correction_type empirical
_exptl_absorpt_process_details 'SADABS, Sheldrick 1997'
_exptl_crystal_colour blue
_exptl_crystal_density_diffrn 3.077
_exptl_crystal_density_method 'not measured'
_exptl_crystal_description 'rhombic plate'
_exptl_crystal_F_000 2904
_exptl_crystal_size_max 0.08
_exptl_crystal_size_mid 0.08
_exptl_crystal_size_min 0.02
_refine_diff_density_max 1.813
_refine_diff_density_min -1.231
_refine_diff_density_rms 0.285
_refine_ls_abs_structure_details 'Flack H D (1983), Acta Cryst. A39, 876-881'
_refine_ls_abs_structure_Flack 0.33(4)
_refine_ls_extinction_method none
_refine_ls_goodness_of_fit_ref 1.039
_refine_ls_hydrogen_treatment constr
_refine_ls_matrix_type full
_refine_ls_number_parameters 333
_refine_ls_number_reflns 4964
_refine_ls_number_restraints 0
_refine_ls_restrained_S_all 1.039
_refine_ls_R_factor_all 0.0547
_refine_ls_R_factor_gt 0.0486
_refine_ls_shift/su_max 0.001
_refine_ls_shift/su_mean 0.000
_refine_ls_structure_factor_coef Fsqd
_refine_ls_weighting_details 'calc w=1/[\s^2^(Fo^2^)+(0.1024P)^2^+18.0810P] where P=(Fo^2^+2Fc^2^)/3'
_refine_ls_weighting_scheme calc
_refine_ls_wR_factor_gt 0.1478
_refine_ls_wR_factor_ref 0.1536
_reflns_number_gt 4389
_reflns_number_total 4964
_reflns_threshold_expression >2sigma(I)
_cod_data_source_file ic8012014_si_001.cif
_cod_data_source_block a
_cod_depositor_comments
;
The following automatic conversions were performed:
'_symmetry_cell_setting' value 'Trigonal' changed to 'trigonal' according
to '/home/saulius/struct/CIF-dictionaries/cif_core.dic' dictionary named
'cif_core.dic' version 2.4.1 from
2010-06-29.

'_exptl_absorpt_correction_type' value 'Empirical' changed to
'empirical' according to
'/home/saulius/struct/CIF-dictionaries/cif_core.dic' dictionary named
'cif_core.dic' version 2.4.1 from 2010-06-29.

Automatic conversion script
Id: cif_fix_enum 1527 2010-12-29 10:47:43Z saulius 
;
_cod_original_cell_volume 3241.19(7)
_cod_database_code 4306358

loop_
_symmetry_equiv_pos_as_xyz
'x, y, z'
'-y, x-y, z'
'-x+y, -x, z'
'x-y, -y, -z'
'-x, -x+y, -z'
'y, x, -z'

loop_
_atom_site_label
_atom_site_type_symbol
_atom_site_fract_x
_atom_site_fract_y
_atom_site_fract_z
_atom_site_U_iso_or_equiv
_atom_site_adp_type
_atom_site_occupancy
_atom_site_symmetry_multiplicity
_atom_site_calc_flag
_atom_site_refinement_flags
_atom_site_disorder_assembly
_atom_site_disorder_group
Co1 Co 0.6667 0.3333 0.75036(9) 0.0082(3) Uani 1 3 d S . .
Co2 Co 0.82290(7) 0.22775(7) 0.74956(6) 0.0077(2) Uani 1 1 d . . .
Co3 Co 1.08732(8) 0.38587(8) 0.74849(5) 0.0088(2) Uani 1 1 d . . .
Co4 Co 1.35262(8) 0.54307(8) 0.75011(6) 0.0092(2) Uani 1 1 d . . .
Co5 Co 1.25015(9) 0.28464(9) 0.75162(6) 0.0093(2) Uani 1 1 d . . .
Co6 Co 0.98032(10) 0.12495(9) 0.74977(7) 0.0199(3) Uani 1 1 d . . .
Co7 Co 0.93390(8) 0.49041(8) 0.66229(5) 0.0094(2) Uani 1 1 d . . .
Co8 Co 0.93206(8) 0.49017(8) 0.83821(5) 0.0091(2) Uani 1 1 d . . .
Co9 Co 1.37420(11) 0.37420(11) 0.5000 0.0119(3) Uani 1 2 d S . .
Co10 Co 1.0000 0.41042(11) 0.5000 0.0122(3) Uani 1 2 d S . .
Co11 Co 1.0000 0.62701(11) 1.0000 0.0118(3) Uani 1 2 d S . .
Co12 Co 0.58920(11) 0.58920(11) 1.0000 0.0112(3) Uani 1 2 d S . .
K1 K 0.6667 0.3333 0.55464(16) 0.0213(6) Uani 1 3 d S . .
K2 K 0.6667 0.3333 0.94642(16) 0.0223(7) Uani 1 3 d S . .
O1 O 1.2226(5) 0.3143(5) 0.4469(3) 0.0196(12) Uani 1 1 d . . .
O2 O 1.0778(5) 0.3393(5) 0.4423(3) 0.0204(12) Uani 1 1 d . . .
O3 O 1.2935(5) 0.4351(5) 0.5612(3) 0.0174(12) Uani 1 1 d . . .
O4 O 1.1449(5) 0.4609(5) 0.5577(3) 0.0168(12) Uani 1 1 d . . .
O5 O 0.9083(5) 0.6867(6) 0.9460(3) 0.0215(13) Uani 1 1 d . . .
O6 O 0.7377(5) 0.6600(5) 0.9420(3) 0.0169(11) Uani 1 1 d . . .
O7 O 0.8594(5) 0.5672(5) 1.0605(3) 0.0153(11) Uani 1 1 d . . .
O8 O 0.6849(5) 0.5413(5) 1.0584(3) 0.0179(12) Uani 1 1 d . . .
O9 O 1.3333 0.6667 0.6885(12) 0.038(4) Uani 1 3 d S . .
O10 O 1.0000 0.0000 0.8068(8) 0.037(3) Uani 1 3 d S . .
O11 O 0.9296(4) 0.4826(4) 0.5596(2) 0.0103(10) Uani 1 1 d . . .
H11A H 0.8481 0.4419 0.5477 0.012 Uiso 1 1 calc R . .
O12 O 1.0807(5) 0.5099(5) 0.6877(3) 0.0163(14) Uani 1 1 d . . .
H12A H 1.1219 0.5160 0.6448 0.020 Uiso 1 1 calc R . .
O13 O 0.8016(5) 0.3448(5) 0.6905(3) 0.0153(14) Uani 1 1 d . . .
H13A H 0.7661 0.3047 0.6473 0.018 Uiso 1 1 calc R . .
O14 O 0.9467(4) 0.3616(5) 0.8093(3) 0.0114(12) Uani 1 1 d . . .
H14A H 0.9521 0.3258 0.8521 0.014 Uiso 1 1 calc R . .
O15 O 0.7032(5) 0.0885(5) 0.6884(3) 0.0170(14) Uani 1 1 d . . .
H15A H 0.7428 0.0921 0.6452 0.020 Uiso 1 1 calc R . .
O16 O 0.9641(5) 0.2476(5) 0.6963(3) 0.0190(14) Uani 1 1 d . . .
H16A H 0.9638 0.2471 0.6457 0.023 Uiso 1 1 calc R . .
O17 O 1.2334(5) 0.4035(5) 0.7005(3) 0.0202(15) Uani 1 1 d . . .
H17A H 1.2355 0.4028 0.6499 0.024 Uiso 1 1 calc R . .
O18 O 1.1055(4) 0.2631(4) 0.8049(3) 0.0152(14) Uani 1 1 d . . .
H18A H 1.1042 0.2633 0.8556 0.018 Uiso 1 1 calc R . .
O19 O 1.3655(4) 0.4231(4) 0.8113(3) 0.0118(12) Uani 1 1 d . . .
H19A H 1.3252 0.4185 0.8544 0.014 Uiso 1 1 calc R . .
O20 O 1.4720(5) 0.6815(5) 0.7998(3) 0.0142(13) Uani 1 1 d . . .
H20A H 1.4723 0.6807 0.8504 0.017 Uiso 1 1 calc R . .
O21 O 1.1249(6) 0.1410(6) 0.6896(5) 0.040(2) Uani 1 1 d . . .
H21A H 1.1259 0.1412 0.6390 0.048 Uiso 1 1 calc R . .
O22 O 0.8381(4) 0.1050(4) 0.8024(3) 0.0119(12) Uani 1 1 d . . .
H22A H 0.8385 0.1060 0.8530 0.014 Uiso 1 1 calc R . .
O23 O 0.7844(4) 0.4717(4) 0.8094(3) 0.0103(12) Uani 1 1 d . . .
H23A H 0.7442 0.4670 0.8526 0.012 Uiso 1 1 calc R . .
O24 O 0.9293(4) 0.4832(4) 0.9412(3) 0.0119(10) Uani 1 1 d . . .
H24A H 0.8480 0.4424 0.9535 0.014 Uiso 1 1 calc R . .
C1 C 1.1656(7) 0.3527(7) 0.4684(3) 0.0160(16) Uani 1 1 d . . .
C2 C 1.2046(8) 0.4240(7) 0.5356(4) 0.0147(14) Uani 1 1 d . . .
C3 C 0.8115(7) 0.6475(7) 0.9672(4) 0.0145(15) Uani 1 1 d . . .
C4 C 0.7805(6) 0.5779(7) 1.0354(4) 0.0136(14) Uani 1 1 d . . .

loop_
_atom_site_aniso_label
_atom_site_aniso_U_11
_atom_site_aniso_U_22
_atom_site_aniso_U_33
_atom_site_aniso_U_23
_atom_site_aniso_U_13
_atom_site_aniso_U_12
Co1 0.0072(5) 0.0072(5) 0.0102(7) 0.000 0.000 0.0036(3)
Co2 0.0067(5) 0.0059(4) 0.0103(5) -0.0003(3) -0.0001(3) 0.0032(4)
Co3 0.0068(5) 0.0078(4) 0.0118(5) 0.0005(4) 0.0003(4) 0.0037(4)
Co4 0.0075(5) 0.0076(5) 0.0119(5) -0.0005(4) 0.0002(4) 0.0032(4)
Co5 0.0086(5) 0.0082(4) 0.0125(5) 0.0006(3) -0.0001(4) 0.0053(4)
Co6 0.0171(6) 0.0156(6) 0.0283(6) -0.0007(5) -0.0011(5) 0.0091(5)
Co7 0.0094(4) 0.0087(4) 0.0103(4) 0.0000(4) 0.0001(3) 0.0047(4)
Co8 0.0099(4) 0.0077(4) 0.0098(4) 0.0003(3) -0.0001(3) 0.0045(4)
Co9 0.0147(5) 0.0147(5) 0.0093(6) 0.0002(3) -0.0002(3) 0.0096(6)
Co10 0.0099(7) 0.0142(5) 0.0109(6) 0.0003(3) 0.0006(5) 0.0050(3)
Co11 0.0085(7) 0.0141(5) 0.0110(6) -0.0003(3) -0.0005(5) 0.0043(3)
Co12 0.0136(5) 0.0136(5) 0.0093(6) -0.0002(3) 0.0002(3) 0.0090(6)
K1 0.0209(10) 0.0209(10) 0.0220(14) 0.000 0.000 0.0105(5)
K2 0.0215(10) 0.0215(10) 0.0240(15) 0.000 0.000 0.0107(5)
O1 0.021(3) 0.023(3) 0.016(3) -0.001(2) 0.002(2) 0.012(3)
O2 0.017(3) 0.032(3) 0.018(3) -0.012(3) -0.006(2) 0.017(3)
O3 0.018(3) 0.023(3) 0.012(3) -0.002(2) -0.004(2) 0.011(3)
O4 0.022(3) 0.023(3) 0.010(3) -0.002(2) -0.004(2) 0.014(3)
O5 0.021(3) 0.036(4) 0.014(3) 0.008(3) 0.006(2) 0.020(3)
O6 0.016(3) 0.023(3) 0.013(3) 0.004(2) 0.003(2) 0.011(3)
O7 0.013(3) 0.022(3) 0.012(2) 0.002(2) -0.002(2) 0.010(2)
O8 0.014(3) 0.027(3) 0.013(3) 0.002(2) 0.000(2) 0.011(3)
O9 0.021(4) 0.021(4) 0.060(5) 0.000 0.000 0.011(2)
O10 0.014(4) 0.014(4) 0.084(10) 0.000 0.000 0.0071(18)
O11 0.008(2) 0.011(2) 0.005(2) 0.0012(18) -0.0002(17) 0.000(2)
O12 0.018(3) 0.019(3) 0.015(3) -0.003(2) -0.001(2) 0.011(3)
O13 0.016(3) 0.016(3) 0.014(3) 0.006(2) 0.002(2) 0.008(2)
O14 0.015(3) 0.012(3) 0.008(2) -0.0030(19) 0.001(2) 0.008(2)
O15 0.018(3) 0.020(3) 0.015(3) -0.003(2) 0.000(2) 0.011(3)
O16 0.016(3) 0.021(3) 0.022(3) 0.003(2) -0.004(2) 0.011(3)
O17 0.023(3) 0.021(3) 0.017(3) -0.003(2) 0.000(2) 0.011(3)
O18 0.015(3) 0.013(3) 0.020(3) 0.001(2) 0.004(2) 0.008(2)
O19 0.012(3) 0.010(3) 0.011(3) 0.002(2) 0.0002(19) 0.004(2)
O20 0.017(3) 0.010(3) 0.015(3) -0.004(2) 0.001(2) 0.006(2)
O21 0.027(4) 0.019(4) 0.073(6) -0.002(4) -0.013(4) 0.011(3)
O22 0.009(3) 0.011(3) 0.016(3) 0.005(2) 0.004(2) 0.005(2)
O23 0.008(3) 0.011(3) 0.010(2) -0.001(2) -0.0021(19) 0.003(2)
O24 0.011(2) 0.014(3) 0.009(2) -0.0015(19) 0.0003(18) 0.005(2)
C1 0.019(4) 0.025(4) 0.006(3) -0.007(3) 0.000(3) 0.012(3)
C2 0.021(4) 0.019(4) 0.009(3) 0.005(3) 0.003(3) 0.014(3)
C3 0.013(3) 0.020(4) 0.012(3) -0.002(3) -0.003(3) 0.009(3)
C4 0.013(4) 0.019(4) 0.009(3) -0.004(3) -0.005(3) 0.008(3)

loop_
_atom_type_symbol
_atom_type_description
_atom_type_scat_dispersion_real
_atom_type_scat_dispersion_imag
_atom_type_scat_source
C C 0.0033 0.0016 'International Tables Vol C Tables 4.2.6.8 and 6.1.1.4'
H H 0.0000 0.0000 'International Tables Vol C Tables 4.2.6.8 and 6.1.1.4'
O O 0.0106 0.0060 'International Tables Vol C Tables 4.2.6.8 and 6.1.1.4'
K K 0.2009 0.2494 'International Tables Vol C Tables 4.2.6.8 and 6.1.1.4'
Co Co 0.3494 0.9721 'International Tables Vol C Tables 4.2.6.8 and 6.1.1.4'

loop_
_geom_angle_atom_site_label_1
_geom_angle_atom_site_label_2
_geom_angle_atom_site_label_3
_geom_angle
_geom_angle_site_symmetry_1
_geom_angle_site_symmetry_3
_geom_angle_publ_flag
O23 Co1 O23 92.8(2) 3_665 . ?
O23 Co1 O23 92.8(2) 3_665 2_655 ?
O23 Co1 O23 92.8(2) . 2_655 ?
O23 Co1 O13 85.3(2) 3_665 . ?
O23 Co1 O13 89.6(2) . . ?
O23 Co1 O13 177.0(2) 2_655 . ?
O23 Co1 O13 89.6(2) 3_665 3_665 ?
O23 Co1 O13 177.0(2) . 3_665 ?
O23 Co1 O13 85.3(2) 2_655 3_665 ?
O13 Co1 O13 92.4(2) . 3_665 ?
O23 Co1 O13 177.0(2) 3_665 2_655 ?
O23 Co1 O13 85.3(2) . 2_655 ?
O23 Co1 O13 89.6(2) 2_655 2_655 ?
O13 Co1 O13 92.4(2) . 2_655 ?
O13 Co1 O13 92.4(2) 3_665 2_655 ?
O23 Co1 K1 123.26(15) 3_665 . ?
O23 Co1 K1 123.26(15) . . ?
O23 Co1 K1 123.26(15) 2_655 . ?
O13 Co1 K1 56.46(16) . . ?
O13 Co1 K1 56.46(16) 3_665 . ?
O13 Co1 K1 56.46(16) 2_655 . ?
O23 Co1 K2 56.74(15) 3_665 . ?
O23 Co1 K2 56.74(15) . . ?
O23 Co1 K2 56.74(15) 2_655 . ?
O13 Co1 K2 123.54(16) . . ?
O13 Co1 K2 123.54(16) 3_665 . ?
O13 Co1 K2 123.54(16) 2_655 . ?
K1 Co1 K2 180.000(1) . . ?
O22 Co2 O16 84.0(2) . . ?
O22 Co2 O13 176.1(2) . . ?
O16 Co2 O13 95.5(2) . . ?
O22 Co2 O14 93.6(2) . . ?
O16 Co2 O14 83.0(2) . . ?
O13 Co2 O14 90.1(2) . . ?
O22 Co2 O23 95.6(2) . 3_665 ?
O16 Co2 O23 175.8(2) . 3_665 ?
O13 Co2 O23 85.2(2) . 3_665 ?
O14 Co2 O23 92.9(2) . 3_665 ?
O22 Co2 O15 84.4(2) . . ?
O16 Co2 O15 94.6(2) . . ?
O13 Co2 O15 91.9(2) . . ?
O14 Co2 O15 177.0(2) . . ?
O23 Co2 O15 89.5(2) 3_665 . ?
O16 Co3 O20 178.3(2) . 3_775 ?
O16 Co3 O17 100.1(2) . . ?
O20 Co3 O17 80.6(2) 3_775 . ?
O16 Co3 O12 96.4(2) . . ?
O20 Co3 O12 82.0(2) 3_775 . ?
O17 Co3 O12 94.3(2) . . ?
O16 Co3 O18 84.3(2) . . ?
O20 Co3 O18 97.4(2) 3_775 . ?
O17 Co3 O18 81.1(2) . . ?
O12 Co3 O18 175.4(2) . . ?
O16 Co3 O14 82.9(2) . . ?
O20 Co3 O14 96.6(2) 3_775 . ?
O17 Co3 O14 172.2(2) . . ?
O12 Co3 O14 92.5(2) . . ?
O18 Co3 O14 92.2(2) . . ?
O20 Co4 O17 179.5(2) . . ?
O20 Co4 O20 98.3(3) . 3_775 ?
O17 Co4 O20 82.0(2) . 3_775 ?
O20 Co4 O19 96.4(2) . . ?
O17 Co4 O19 83.2(2) . . ?
O20 Co4 O19 95.5(2) 3_775 . ?
O20 Co4 O12 83.2(2) . 2_755 ?
O17 Co4 O12 96.6(2) . 2_755 ?
O20 Co4 O12 170.9(2) 3_775 2_755 ?
O19 Co4 O12 93.2(2) . 2_755 ?
O20 Co4 O9 84.1(4) . . ?
O17 Co4 O9 96.4(4) . . ?
O20 Co4 O9 82.3(4) 3_775 . ?
O19 Co4 O9 177.8(3) . . ?
O12 Co4 O9 88.9(4) 2_755 . ?
O17 Co5 O22 179.1(2) . 3_765 ?
O17 Co5 O19 83.6(2) . . ?
O22 Co5 O19 97.2(2) 3_765 . ?
O17 Co5 O18 83.3(2) . . ?
O22 Co5 O18 97.1(2) 3_765 . ?
O19 Co5 O18 94.5(2) . . ?
O17 Co5 O15 95.1(2) . 3_765 ?
O22 Co5 O15 84.3(2) 3_765 3_765 ?
O19 Co5 O15 91.3(2) . 3_765 ?
O18 Co5 O15 173.8(2) . 3_765 ?
O17 Co5 O21 95.3(3) . . ?
O22 Co5 O21 83.9(2) 3_765 . ?
O19 Co5 O21 178.2(3) . . ?
O18 Co5 O21 83.9(3) . . ?
O15 Co5 O21 90.3(3) 3_765 . ?
O16 Co6 O22 83.5(2) . . ?
O16 Co6 O18 84.4(2) . . ?
O22 Co6 O18 98.6(2) . . ?
O16 Co6 O21 95.7(3) . 2_645 ?
O22 Co6 O21 84.5(3) . 2_645 ?
O18 Co6 O21 176.9(3) . 2_645 ?
O16 Co6 O10 178.8(3) . . ?
O22 Co6 O10 96.7(3) . . ?
O18 Co6 O10 94.4(3) . . ?
O21 Co6 O10 85.5(3) 2_645 . ?
O16 Co6 O21 95.8(3) . . ?
O22 Co6 O21 177.0(3) . . ?
O18 Co6 O21 84.3(3) . . ?
O21 Co6 O21 92.7(4) 2_645 . ?
O10 Co6 O21 84.1(3) . . ?
O15 Co7 O12 114.5(2) 2_655 . ?
O15 Co7 O13 110.0(2) 2_655 . ?
O12 Co7 O13 115.1(2) . . ?
O15 Co7 O11 107.3(2) 2_655 . ?
O12 Co7 O11 105.3(2) . . ?
O13 Co7 O11 103.7(2) . . ?
O15 Co7 K1 96.50(18) 2_655 . ?
O12 Co7 K1 147.91(17) . . ?
O13 Co7 K1 56.92(17) . . ?
O11 Co7 K1 54.78(14) . . ?
O19 Co8 O14 113.7(2) 3_775 . ?
O19 Co8 O23 112.3(2) 3_775 . ?
O14 Co8 O23 111.0(2) . . ?
O19 Co8 O24 107.9(2) 3_775 . ?
O14 Co8 O24 104.8(2) . . ?
O23 Co8 O24 106.5(2) . . ?
O19 Co8 K2 146.89(16) 3_775 . ?
O14 Co8 K2 98.80(16) . . ?
O23 Co8 K2 57.66(16) . . ?
O24 Co8 K2 54.99(15) . . ?
O11 Co9 O11 88.4(3) 2_755 4_666 ?
O11 Co9 O3 92.8(2) 2_755 6_646 ?
O11 Co9 O3 92.6(2) 4_666 6_646 ?
O11 Co9 O3 92.6(2) 2_755 . ?
O11 Co9 O3 92.8(2) 4_666 . ?
O3 Co9 O3 172.5(4) 6_646 . ?
O11 Co9 O1 172.2(2) 2_755 . ?
O11 Co9 O1 90.1(2) 4_666 . ?
O3 Co9 O1 95.0(2) 6_646 . ?
O3 Co9 O1 79.8(2) . . ?
O11 Co9 O1 90.1(2) 2_755 6_646 ?
O11 Co9 O1 172.2(2) 4_666 6_646 ?
O3 Co9 O1 79.8(2) 6_646 6_646 ?
O3 Co9 O1 95.0(2) . 6_646 ?
O1 Co9 O1 92.3(3) . 6_646 ?
O11 Co9 Co10 44.22(15) 2_755 2_755 ?
O11 Co9 Co10 44.22(15) 4_666 2_755 ?
O3 Co9 Co10 93.75(18) 6_646 2_755 ?
O3 Co9 Co10 93.75(18) . 2_755 ?
O1 Co9 Co10 133.84(17) . 2_755 ?
O1 Co9 Co10 133.84(17) 6_646 2_755 ?
O11 Co10 O11 88.7(3) . 5_766 ?
O11 Co10 O4 94.5(2) . 5_766 ?
O11 Co10 O4 97.4(2) 5_766 5_766 ?
O11 Co10 O4 97.4(2) . . ?
O11 Co10 O4 94.5(2) 5_766 . ?
O4 Co10 O4 163.3(3) 5_766 . ?
O11 Co10 O2 91.6(2) . 5_766 ?
O11 Co10 O2 177.4(2) 5_766 5_766 ?
O4 Co10 O2 80.1(2) 5_766 5_766 ?
O4 Co10 O2 88.0(2) . 5_766 ?
O11 Co10 O2 177.4(2) . . ?
O11 Co10 O2 91.6(2) 5_766 . ?
O4 Co10 O2 88.0(2) 5_766 . ?
O4 Co10 O2 80.1(2) . . ?
O2 Co10 O2 88.3(4) 5_766 . ?
O11 Co10 Co9 44.36(14) . 3_775 ?
O11 Co10 Co9 44.36(14) 5_766 3_775 ?
O4 Co10 Co9 98.33(16) 5_766 3_775 ?
O4 Co10 Co9 98.33(16) . 3_775 ?
O2 Co10 Co9 135.86(18) 5_766 3_775 ?
O2 Co10 Co9 135.86(18) . 3_775 ?
O7 Co11 O7 172.0(3) 5_767 . ?
O7 Co11 O24 93.2(2) 5_767 . ?
O7 Co11 O24 92.6(2) . . ?
O7 Co11 O24 92.6(2) 5_767 5_767 ?
O7 Co11 O24 93.2(2) . 5_767 ?
O24 Co11 O24 87.7(3) . 5_767 ?
O7 Co11 O5 79.8(2) 5_767 5_767 ?
O7 Co11 O5 94.6(2) . 5_767 ?
O24 Co11 O5 172.6(2) . 5_767 ?
O24 Co11 O5 90.1(2) 5_767 5_767 ?
O7 Co11 O5 94.6(2) 5_767 . ?
O7 Co11 O5 79.8(2) . . ?
O24 Co11 O5 90.1(2) . . ?
O24 Co11 O5 172.6(2) 5_767 . ?
O5 Co11 O5 92.8(4) 5_767 . ?
O7 Co11 Co12 93.99(17) 5_767 3_665 ?
O7 Co11 Co12 93.99(17) . 3_665 ?
O24 Co11 Co12 43.86(15) . 3_665 ?
O24 Co11 Co12 43.86(15) 5_767 3_665 ?
O5 Co11 Co12 133.58(19) 5_767 3_665 ?
O5 Co11 Co12 133.58(19) . 3_665 ?
O24 Co12 O24 88.1(3) 2_655 4_567 ?
O24 Co12 O8 95.1(2) 2_655 . ?
O24 Co12 O8 97.8(2) 4_567 . ?
O24 Co12 O8 97.8(2) 2_655 6_557 ?
O24 Co12 O8 95.1(2) 4_567 6_557 ?
O8 Co12 O8 161.9(3) . 6_557 ?
O24 Co12 O6 177.9(2) 2_655 6_557 ?
O24 Co12 O6 91.6(2) 4_567 6_557 ?
O8 Co12 O6 87.0(2) . 6_557 ?
O8 Co12 O6 80.1(2) 6_557 6_557 ?
O24 Co12 O6 91.6(2) 2_655 . ?
O24 Co12 O6 177.9(2) 4_567 . ?
O8 Co12 O6 80.1(2) . . ?
O8 Co12 O6 87.0(2) 6_557 . ?
O6 Co12 O6 88.7(3) 6_557 . ?
O24 Co12 Co11 44.07(15) 2_655 2_655 ?
O24 Co12 Co11 44.07(15) 4_567 2_655 ?
O8 Co12 Co11 99.04(17) . 2_655 ?
O8 Co12 Co11 99.04(17) 6_557 2_655 ?
O6 Co12 Co11 135.67(16) 6_557 2_655 ?
O6 Co12 Co11 135.67(16) . 2_655 ?
O11 K1 O11 119.902(11) 3_665 . ?
O11 K1 O11 119.902(12) 3_665 2_655 ?
O11 K1 O11 119.902(12) . 2_655 ?
O11 K1 O13 88.45(15) 3_665 . ?
O11 K1 O13 59.68(14) . . ?
O11 K1 O13 116.97(16) 2_655 . ?
O11 K1 O13 59.68(14) 3_665 3_665 ?
O11 K1 O13 116.97(16) . 3_665 ?
O11 K1 O13 88.45(15) 2_655 3_665 ?
O13 K1 O13 57.30(18) . 3_665 ?
O11 K1 O13 116.97(16) 3_665 2_655 ?
O11 K1 O13 88.45(15) . 2_655 ?
O11 K1 O13 59.68(14) 2_655 2_655 ?
O13 K1 O13 57.30(18) . 2_655 ?
O13 K1 O13 57.30(18) 3_665 2_655 ?
O11 K1 C2 63.88(17) 3_665 5_766 ?
O11 K1 C2 67.85(17) . 5_766 ?
O11 K1 C2 150.07(18) 2_655 5_766 ?
O13 K1 C2 92.21(17) . 5_766 ?
O13 K1 C2 114.67(17) 3_665 5_766 ?
O13 K1 C2 148.68(18) 2_655 5_766 ?
O11 K1 C2 67.85(17) 3_665 6_546 ?
O11 K1 C2 150.07(18) . 6_546 ?
O11 K1 C2 63.88(17) 2_655 6_546 ?
O13 K1 C2 148.68(19) . 6_546 ?
O13 K1 C2 92.21(17) 3_665 6_546 ?
O13 K1 C2 114.67(17) 2_655 6_546 ?
C2 K1 C2 95.01(18) 5_766 6_546 ?
O11 K1 C2 150.07(18) 3_665 4_566 ?
O11 K1 C2 63.88(17) . 4_566 ?
O11 K1 C2 67.85(17) 2_655 4_566 ?
O13 K1 C2 114.67(17) . 4_566 ?
O13 K1 C2 148.68(18) 3_665 4_566 ?
O13 K1 C2 92.21(17) 2_655 4_566 ?
C2 K1 C2 95.01(18) 5_766 4_566 ?
C2 K1 C2 95.01(18) 6_546 4_566 ?
O11 K1 Co7 114.54(11) 3_665 . ?
O11 K1 Co7 31.81(9) . . ?
O11 K1 Co7 112.48(11) 2_655 . ?
O13 K1 Co7 31.32(11) . . ?
O13 K1 Co7 86.80(12) 3_665 . ?
O13 K1 Co7 61.83(11) 2_655 . ?
C2 K1 Co7 88.66(15) 5_766 . ?
C2 K1 Co7 176.28(14) 6_546 . ?
C2 K1 Co7 84.03(13) 4_566 . ?
O11 K1 Co7 31.81(9) 3_665 3_665 ?
O11 K1 Co7 112.48(11) . 3_665 ?
O11 K1 Co7 114.54(11) 2_655 3_665 ?
O13 K1 Co7 61.83(12) . 3_665 ?
O13 K1 Co7 31.32(11) 3_665 3_665 ?
O13 K1 Co7 86.80(12) 2_655 3_665 ?
C2 K1 Co7 84.03(13) 5_766 3_665 ?
C2 K1 Co7 88.66(14) 6_546 3_665 ?
C2 K1 Co7 176.28(14) 4_566 3_665 ?
Co7 K1 Co7 92.35(6) . 3_665 ?
O11 K1 Co7 112.48(11) 3_665 2_655 ?
O11 K1 Co7 114.54(11) . 2_655 ?
O11 K1 Co7 31.81(9) 2_655 2_655 ?
O13 K1 Co7 86.80(12) . 2_655 ?
O13 K1 Co7 61.83(11) 3_665 2_655 ?
O13 K1 Co7 31.32(11) 2_655 2_655 ?
C2 K1 Co7 176.28(14) 5_766 2_655 ?
C2 K1 Co7 84.03(13) 6_546 2_655 ?
C2 K1 Co7 88.66(14) 4_566 2_655 ?
Co7 K1 Co7 92.35(6) . 2_655 ?
Co7 K1 Co7 92.35(6) 3_665 2_655 ?
O24 K2 O24 119.892(13) 3_665 . ?
O24 K2 O24 119.892(14) 3_665 2_655 ?
O24 K2 O24 119.892(13) . 2_655 ?
O24 K2 O23 60.88(13) 3_665 3_665 ?
O24 K2 O23 86.62(15) . 3_665 ?
O24 K2 O23 117.58(15) 2_655 3_665 ?
O24 K2 O23 117.58(15) 3_665 . ?
O24 K2 O23 60.88(13) . . ?
O24 K2 O23 86.62(15) 2_655 . ?
O23 K2 O23 56.83(16) 3_665 . ?
O24 K2 O23 86.62(15) 3_665 2_655 ?
O24 K2 O23 117.58(15) . 2_655 ?
O24 K2 O23 60.88(13) 2_655 2_655 ?
O23 K2 O23 56.83(16) 3_665 2_655 ?
O23 K2 O23 56.83(16) . 2_655 ?
O24 K2 C4 63.81(17) 3_665 3_665 ?
O24 K2 C4 67.66(17) . 3_665 ?
O24 K2 C4 150.75(19) 2_655 3_665 ?
O23 K2 C4 90.12(16) 3_665 3_665 ?
O23 K2 C4 118.51(17) . 3_665 ?
O23 K2 C4 144.44(17) 2_655 3_665 ?
O24 K2 C4 150.75(19) 3_665 . ?
O24 K2 C4 63.81(17) . . ?
O24 K2 C4 67.66(17) 2_655 . ?
O23 K2 C4 144.44(17) 3_665 . ?
O23 K2 C4 90.12(16) . . ?
O23 K2 C4 118.51(17) 2_655 . ?
C4 K2 C4 95.79(18) 3_665 . ?
O24 K2 C4 67.66(17) 3_665 2_655 ?
O24 K2 C4 150.75(19) . 2_655 ?
O24 K2 C4 63.81(17) 2_655 2_655 ?
O23 K2 C4 118.51(17) 3_665 2_655 ?
O23 K2 C4 144.44(17) . 2_655 ?
O23 K2 C4 90.12(16) 2_655 2_655 ?
C4 K2 C4 95.79(18) 3_665 2_655 ?
C4 K2 C4 95.79(18) . 2_655 ?
O24 K2 Co8 32.03(9) 3_665 3_665 ?
O24 K2 Co8 112.30(11) . 3_665 ?
O24 K2 Co8 114.40(11) 2_655 3_665 ?
O23 K2 Co8 31.46(10) 3_665 3_665 ?
O23 K2 Co8 86.36(12) . 3_665 ?
O23 K2 Co8 61.22(11) 2_655 3_665 ?
C4 K2 Co8 83.86(13) 3_665 3_665 ?
C4 K2 Co8 175.77(14) . 3_665 ?
C4 K2 Co8 88.44(14) 2_655 3_665 ?
O24 K2 Co8 114.40(11) 3_665 . ?
O24 K2 Co8 32.03(9) . . ?
O24 K2 Co8 112.30(11) 2_655 . ?
O23 K2 Co8 61.22(11) 3_665 . ?
O23 K2 Co8 31.46(9) . . ?
O23 K2 Co8 86.36(12) 2_655 . ?
C4 K2 Co8 88.44(14) 3_665 . ?
C4 K2 Co8 83.86(13) . . ?
C4 K2 Co8 175.77(14) 2_655 . ?
Co8 K2 Co8 91.92(6) 3_665 . ?
O24 K2 Co8 112.30(11) 3_665 2_655 ?
O24 K2 Co8 114.40(11) . 2_655 ?
O24 K2 Co8 32.03(9) 2_655 2_655 ?
O23 K2 Co8 86.36(12) 3_665 2_655 ?
O23 K2 Co8 61.22(11) . 2_655 ?
O23 K2 Co8 31.46(9) 2_655 2_655 ?
C4 K2 Co8 175.77(14) 3_665 2_655 ?
C4 K2 Co8 88.44(14) . 2_655 ?
C4 K2 Co8 83.86(13) 2_655 2_655 ?
Co8 K2 Co8 91.92(6) 3_665 2_655 ?
Co8 K2 Co8 91.92(6) . 2_655 ?
C1 O1 Co9 112.6(5) . . ?
C1 O2 Co10 112.9(5) . . ?
C2 O3 Co9 113.5(5) . . ?
C2 O4 Co10 112.9(5) . . ?
C3 O5 Co11 112.6(5) . . ?
C3 O6 Co12 113.3(5) . . ?
C4 O7 Co11 114.4(5) . . ?
C4 O8 Co12 112.2(5) . . ?
Co4 O9 Co4 92.7(7) 3_775 2_755 ?
Co4 O9 Co4 92.7(7) 3_775 . ?
Co4 O9 Co4 92.7(7) 2_755 . ?
Co6 O10 Co6 95.8(5) 2_645 3_765 ?
Co6 O10 Co6 95.8(5) 2_645 . ?
Co6 O10 Co6 95.8(5) 3_765 . ?
Co7 O11 Co10 125.9(3) . . ?
Co7 O11 Co9 122.0(3) . 3_775 ?
Co10 O11 Co9 91.41(19) . 3_775 ?
Co7 O11 K1 93.41(17) . . ?
Co10 O11 K1 109.30(19) . . ?
Co9 O11 K1 116.2(2) 3_775 . ?
Co7 O11 H11A 105.1 . . ?
Co10 O11 H11A 105.1 . . ?
Co9 O11 H11A 105.1 3_775 . ?
K1 O11 H11A 12.6 . . ?
Co7 O12 Co3 119.3(3) . . ?
Co7 O12 Co4 119.6(3) . 3_775 ?
Co3 O12 Co4 95.2(2) . 3_775 ?
Co7 O12 H12A 107.2 . . ?
Co3 O12 H12A 107.2 . . ?
Co4 O12 H12A 107.2 3_775 . ?
Co7 O13 Co2 120.8(3) . . ?
Co7 O13 Co1 123.3(3) . . ?
Co2 O13 Co1 94.8(2) . . ?
Co7 O13 K1 91.8(2) . . ?
Co2 O13 K1 135.6(3) . . ?
Co1 O13 K1 89.93(19) . . ?
Co7 O13 H13A 105.3 . . ?
Co2 O13 H13A 105.3 . . ?
Co1 O13 H13A 105.3 . . ?
K1 O13 H13A 32.1 . . ?
Co8 O14 Co2 122.8(3) . . ?
Co8 O14 Co3 120.7(3) . . ?
Co2 O14 Co3 95.3(2) . . ?
Co8 O14 H14A 105.4 . . ?
Co2 O14 H14A 105.4 . . ?
Co3 O14 H14A 105.4 . . ?
Co7 O15 Co2 123.8(3) 3_665 . ?
Co7 O15 Co5 120.3(3) 3_665 2_645 ?
Co2 O15 Co5 92.8(2) . 2_645 ?
Co7 O15 H15A 106.1 3_665 . ?
Co2 O15 H15A 106.1 . . ?
Co5 O15 H15A 106.1 2_645 . ?
Co3 O16 Co6 96.9(2) . . ?
Co3 O16 Co2 98.5(3) . . ?
Co6 O16 Co2 96.1(2) . . ?
Co3 O16 H16A 120.0 . . ?
Co6 O16 H16A 120.0 . . ?
Co2 O16 H16A 120.0 . . ?
Co5 O17 Co4 99.1(3) . . ?
Co5 O17 Co3 99.7(3) . . ?
Co4 O17 Co3 99.3(2) . . ?
Co5 O17 H17A 118.3 . . ?
Co4 O17 H17A 118.3 . . ?
Co3 O17 H17A 118.3 . . ?
Co6 O18 Co5 98.9(2) . . ?
Co6 O18 Co3 94.4(2) . . ?
Co5 O18 Co3 95.9(2) . . ?
Co6 O18 H18A 120.6 . . ?
Co5 O18 H18A 120.6 . . ?
Co3 O18 H18A 120.6 . . ?
Co8 O19 Co4 121.9(3) 2_755 . ?
Co8 O19 Co5 121.8(3) 2_755 . ?
Co4 O19 Co5 93.8(2) . . ?
Co8 O19 H19A 105.9 2_755 . ?
Co4 O19 H19A 105.9 . . ?
Co5 O19 H19A 105.9 . . ?
Co4 O20 Co3 98.8(2) . 2_755 ?
Co4 O20 Co4 100.7(3) . 2_755 ?
Co3 O20 Co4 98.1(2) 2_755 2_755 ?
Co4 O20 H20A 118.4 . . ?
Co3 O20 H20A 118.4 2_755 . ?
Co4 O20 H20A 118.4 2_755 . ?
Co6 O21 Co5 92.5(3) 3_765 . ?
Co6 O21 Co6 94.6(3) 3_765 . ?
Co5 O21 Co6 92.9(3) . . ?
Co6 O21 H21A 122.9 3_765 . ?
Co5 O21 H21A 122.9 . . ?
Co6 O21 H21A 122.9 . . ?
Co5 O22 Co2 98.2(2) 2_645 . ?
Co5 O22 Co6 99.0(2) 2_645 . ?
Co2 O22 Co6 96.4(2) . . ?
Co5 O22 H22A 119.5 2_645 . ?
Co2 O22 H22A 119.5 . . ?
Co6 O22 H22A 119.5 . . ?
Co8 O23 Co1 122.7(3) . . ?
Co8 O23 Co2 122.2(3) . 2_655 ?
Co1 O23 Co2 94.6(2) . 2_655 ?
Co8 O23 K2 90.88(18) . . ?
Co1 O23 K2 89.93(17) . . ?
Co2 O23 K2 135.4(2) 2_655 . ?
Co8 O23 H23A 105.1 . . ?
Co1 O23 H23A 105.1 . . ?
Co2 O23 H23A 105.1 2_655 . ?
K2 O23 H23A 32.1 . . ?
Co8 O24 Co12 125.7(3) . 3_665 ?
Co8 O24 Co11 121.8(3) . . ?
Co12 O24 Co11 92.1(2) 3_665 . ?
Co8 O24 K2 92.97(18) . . ?
Co12 O24 K2 109.3(2) 3_665 . ?
Co11 O24 K2 116.4(2) . . ?
Co8 O24 H24A 105.0 . . ?
Co12 O24 H24A 105.0 3_665 . ?
Co11 O24 H24A 105.0 . . ?
K2 O24 H24A 13.0 . . ?
O1 C1 O2 125.5(7) . . ?
O1 C1 C2 118.1(7) . . ?
O2 C1 C2 116.4(7) . . ?
O4 C2 O3 127.6(7) . . ?
O4 C2 C1 117.5(7) . . ?
O3 C2 C1 114.9(7) . . ?
O4 C2 K1 84.8(5) . 4_666 ?
O3 C2 K1 95.4(5) . 4_666 ?
C1 C2 K1 91.0(4) . 4_666 ?
O6 C3 O5 126.4(7) . . ?
O6 C3 C4 116.2(7) . . ?
O5 C3 C4 117.3(7) . . ?
O8 C4 O7 127.4(7) . . ?
O8 C4 C3 118.0(7) . . ?
O7 C4 C3 114.6(7) . . ?
O8 C4 K2 85.2(5) . . ?
O7 C4 K2 94.8(5) . . ?
C3 C4 K2 90.6(4) . . ?

loop_
_geom_bond_atom_site_label_1
_geom_bond_atom_site_label_2
_geom_bond_distance
_geom_bond_site_symmetry_2
_geom_bond_publ_flag
Co1 O23 2.128(5) 3_665 ?
Co1 O23 2.128(5) . ?
Co1 O23 2.128(5) 2_655 ?
Co1 O13 2.140(6) . ?
Co1 O13 2.140(6) 3_665 ?
Co1 O13 2.140(6) 2_655 ?
Co1 K1 3.866(4) . ?
Co1 K2 3.873(4) . ?
Co2 O22 2.083(5) . ?
Co2 O16 2.104(6) . ?
Co2 O13 2.125(6) . ?
Co2 O14 2.134(5) . ?
Co2 O23 2.145(5) 3_665 ?
Co2 O15 2.166(6) . ?
Co3 O16 2.082(6) . ?
Co3 O20 2.096(6) 3_775 ?
Co3 O17 2.125(6) . ?
Co3 O12 2.126(6) . ?
Co3 O18 2.141(6) . ?
Co3 O14 2.158(5) . ?
Co4 O20 2.040(6) . ?
Co4 O17 2.047(6) . ?
Co4 O20 2.116(6) 3_775 ?
Co4 O19 2.124(5) . ?
Co4 O12 2.127(6) 2_755 ?
Co4 O9 2.213(13) . ?
Co5 O17 2.030(6) . ?
Co5 O22 2.074(6) 3_765 ?
Co5 O19 2.125(5) . ?
Co5 O18 2.138(5) . ?
Co5 O15 2.176(6) 3_765 ?
Co5 O21 2.230(8) . ?
Co6 O16 2.096(6) . ?
Co6 O22 2.109(5) . ?
Co6 O18 2.120(6) . ?
Co6 O21 2.173(8) 2_645 ?
Co6 O10 2.183(8) . ?
Co6 O21 2.232(8) . ?
Co7 O15 1.954(6) 2_655 ?
Co7 O12 1.966(6) . ?
Co7 O13 1.999(6) . ?
Co7 O11 2.030(5) . ?
Co7 K1 3.844(2) . ?
Co8 O19 1.945(5) 3_775 ?
Co8 O14 1.963(5) . ?
Co8 O23 2.001(5) . ?
Co8 O24 2.035(5) . ?
Co8 K2 3.832(2) . ?
Co9 O11 2.074(5) 2_755 ?
Co9 O11 2.074(5) 4_666 ?
Co9 O3 2.082(6) 6_646 ?
Co9 O3 2.082(6) . ?
Co9 O1 2.101(6) . ?
Co9 O1 2.101(6) 6_646 ?
Co9 Co10 2.965(2) 2_755 ?
Co10 O11 2.068(5) . ?
Co10 O11 2.068(5) 5_766 ?
Co10 O4 2.092(6) 5_766 ?
Co10 O4 2.092(6) . ?
Co10 O2 2.111(6) 5_766 ?
Co10 O2 2.111(6) . ?
Co10 Co9 2.965(2) 3_775 ?
Co11 O7 2.063(6) 5_767 ?
Co11 O7 2.063(6) . ?
Co11 O24 2.071(5) . ?
Co11 O24 2.071(5) 5_767 ?
Co11 O5 2.108(6) 5_767 ?
Co11 O5 2.108(6) . ?
Co11 Co12 2.976(2) 3_665 ?
Co12 O24 2.063(5) 2_655 ?
Co12 O24 2.063(5) 4_567 ?
Co12 O8 2.090(6) . ?
Co12 O8 2.090(6) 6_557 ?
Co12 O6 2.110(6) 6_557 ?
Co12 O6 2.110(6) . ?
Co12 Co11 2.976(2) 2_655 ?
K1 O11 3.146(5) 3_665 ?
K1 O11 3.146(5) . ?
K1 O11 3.146(5) 2_655 ?
K1 O13 3.222(6) . ?
K1 O13 3.222(6) 3_665 ?
K1 O13 3.222(6) 2_655 ?
K1 C2 3.399(8) 5_766 ?
K1 C2 3.399(8) 6_546 ?
K1 C2 3.399(8) 4_566 ?
K1 Co7 3.844(2) 3_665 ?
K1 Co7 3.844(2) 2_655 ?
K2 O24 3.143(5) 3_665 ?
K2 O24 3.143(5) . ?
K2 O24 3.143(5) 2_655 ?
K2 O23 3.238(6) 3_665 ?
K2 O23 3.238(6) . ?
K2 O23 3.238(6) 2_655 ?
K2 C4 3.406(8) 3_665 ?
K2 C4 3.406(8) . ?
K2 C4 3.406(8) 2_655 ?
K2 Co8 3.832(2) 3_665 ?
K2 Co8 3.832(2) 2_655 ?
O1 C1 1.220(10) . ?
O2 C1 1.240(10) . ?
O3 C2 1.261(10) . ?
O4 C2 1.240(10) . ?
O5 C3 1.233(10) . ?
O6 C3 1.219(10) . ?
O7 C4 1.269(10) . ?
O8 C4 1.237(10) . ?
O9 Co4 2.213(13) 3_775 ?
O9 Co4 2.213(13) 2_755 ?
O10 Co6 2.183(8) 2_645 ?
O10 Co6 2.183(8) 3_765 ?
O11 Co9 2.074(5) 3_775 ?
O11 H11A 1.0000 . ?
O12 Co4 2.127(6) 3_775 ?
O12 H12A 1.0000 . ?
O13 H13A 1.0000 . ?
O14 H14A 1.0000 . ?
O15 Co7 1.954(6) 3_665 ?
O15 Co5 2.176(6) 2_645 ?
O15 H15A 1.0000 . ?
O16 H16A 1.0000 . ?
O17 H17A 1.0000 . ?
O18 H18A 1.0000 . ?
O19 Co8 1.945(5) 2_755 ?
O19 H19A 1.0000 . ?
O20 Co3 2.096(6) 2_755 ?
O20 Co4 2.116(6) 2_755 ?
O20 H20A 1.0000 . ?
O21 Co6 2.173(8) 3_765 ?
O21 H21A 1.0000 . ?
O22 Co5 2.074(6) 2_645 ?
O22 H22A 1.0000 . ?
O23 Co2 2.145(5) 2_655 ?
O23 H23A 1.0000 . ?
O24 Co12 2.063(5) 3_665 ?
O24 H24A 1.0000 . ?
C1 C2 1.578(10) . ?
C2 K1 3.399(8) 4_666 ?
C3 C4 1.582(10) . ?
